data_4508071
loop_
_publ_author_name
'Tripathy, Debakanta'
'Ramkumar, Venkatachalam'
'Chand, Dillip K.'

_publ_section_title
;
 Toppled Molecular-Domino Sets by Self-Assembly of Self-assembly: The
 \p-Polymers
;
_journal_issue 8
_journal_name_full 'Crystal Growth &amp; Design'
_journal_page_first 3763
_journal_paper_doi 10.1021/cg400781x
_journal_volume 13
_journal_year 2013
_chemical_formula_moiety ' C52 H56 N12 Pd2, 4(Cl O4), 2(C2 H3 N)'
_chemical_formula_sum 'C56 H62 Cl4 N14 O16 Pd2'
_chemical_formula_weight 1541.80
_chemical_name_systematic
; 
 ? 
;
_space_group_IT_number 14
_symmetry_cell_setting monoclinic
_symmetry_space_group_name_Hall '-P 2yn'
_symmetry_space_group_name_H-M 'P 1 21/n 1'
_atom_sites_solution_hydrogens geom
_atom_sites_solution_primary direct
_atom_sites_solution_secondary difmap
_audit_creation_method SHELXL-97
_cell_angle_alpha 90.00
_cell_angle_beta 113.9080(10)
_cell_angle_gamma 90.00
_cell_formula_units_Z 2
_cell_length_a 19.3948(7)
_cell_length_b 8.9515(3)
_cell_length_c 20.0301(6)
_cell_measurement_reflns_used 6899
_cell_measurement_temperature 298(2)
_cell_measurement_theta_max 28.29
_cell_measurement_theta_min 2.53
_cell_volume 3179.10(18)
_computing_cell_refinement 'Bruker APEXII'
_computing_data_collection 'Bruker APEXII'
_computing_data_reduction 'Bruker SAINT'
_computing_molecular_graphics 'Bruker SHELXTL'
_computing_publication_material 'Bruker SHELXTL'
_computing_structure_refinement 'SHELXL-97 (Sheldrick, 2008)'
_computing_structure_solution 'SHELXS-97 (Sheldrick, 2008)'
_diffrn_ambient_temperature 298(2)
_diffrn_measured_fraction_theta_full 0.990
_diffrn_measured_fraction_theta_max 0.990
_diffrn_measurement_device_type 'Bruker APEXII CCD area detector'
_diffrn_measurement_method 'phi and omega scans'
_diffrn_radiation_monochromator graphite
_diffrn_radiation_source 'fine-focus sealed tube'
_diffrn_radiation_type MoK\a
_diffrn_radiation_wavelength 0.71073
_diffrn_reflns_av_R_equivalents 0.0166
_diffrn_reflns_av_sigmaI/netI 0.0164
_diffrn_reflns_limit_h_max 22
_diffrn_reflns_limit_h_min -22
_diffrn_reflns_limit_k_max 10
_diffrn_reflns_limit_k_min -10
_diffrn_reflns_limit_l_max 23
_diffrn_reflns_limit_l_min -23
_diffrn_reflns_number 19026
_diffrn_reflns_theta_full 25.00
_diffrn_reflns_theta_max 25.00
_diffrn_reflns_theta_min 1.90
_exptl_absorpt_coefficient_mu 0.812
_exptl_absorpt_correction_T_max 0.8227
_exptl_absorpt_correction_T_min 0.7927
_exptl_absorpt_correction_type multi-scan
_exptl_absorpt_process_details 'SADABS (Bruker,2004)'
_exptl_crystal_colour colourless
_exptl_crystal_density_diffrn 1.611
_exptl_crystal_density_method 'not measured'
_exptl_crystal_description Rectangular
_exptl_crystal_F_000 1568
_exptl_crystal_size_max 0.30
_exptl_crystal_size_mid 0.28
_exptl_crystal_size_min 0.25
_refine_diff_density_max 0.832
_refine_diff_density_min -0.505
_refine_diff_density_rms 0.063
_refine_ls_extinction_method none
_refine_ls_goodness_of_fit_ref 1.057
_refine_ls_hydrogen_treatment constr
_refine_ls_matrix_type full
_refine_ls_number_parameters 416
_refine_ls_number_reflns 5543
_refine_ls_number_restraints 0
_refine_ls_restrained_S_all 1.057
_refine_ls_R_factor_all 0.0400
_refine_ls_R_factor_gt 0.0340
_refine_ls_shift/su_max 0.001
_refine_ls_shift/su_mean 0.000
_refine_ls_structure_factor_coef Fsqd
_refine_ls_weighting_details 'calc w=1/[\s^2^(Fo^2^)+(0.0484P)^2^+4.0474P] where P=(Fo^2^+2Fc^2^)/3'
_refine_ls_weighting_scheme calc
_refine_ls_wR_factor_gt 0.0913
_refine_ls_wR_factor_ref 0.0980
_reflns_number_gt 4891
_reflns_number_total 5543
_reflns_threshold_expression >2sigma(I)
_cod_data_source_file cg400781x_si_004.cif
_cod_data_source_block new
_cod_depositor_comments
;
The following automatic conversions were performed:

'_symmetry_cell_setting' value 'Monoclinic' changed to 'monoclinic'
according to /home/saulius/struct/CIF-dictionaries/cif_core.dic
dictionary named 'cif_core.dic' version 2.4.2 from 2011-04-26.

Automatic conversion script
Id: cif_fix_values 1891 2012-01-12 08:04:46Z andrius 
;
_cod_original_sg_symbol_H-M P2(1)/n
_cod_database_code 4508071

loop_
_symmetry_equiv_pos_as_xyz
'x, y, z'
'-x+1/2, y+1/2, -z+1/2'
'-x, -y, -z'
'x-1/2, -y-1/2, z-1/2'

loop_
_atom_site_label
_atom_site_type_symbol
_atom_site_fract_x
_atom_site_fract_y
_atom_site_fract_z
_atom_site_U_iso_or_equiv
_atom_site_adp_type
_atom_site_occupancy
_atom_site_symmetry_multiplicity
_atom_site_calc_flag
_atom_site_refinement_flags
C1 C 0.6090(2) 0.1205(5) 0.6501(2) 0.0630(10) Uani 1 1 d .
H1 H 0.6275 0.1111 0.7006 0.076 Uiso 1 1 calc R
C2 C 0.6435(3) 0.0431(5) 0.6131(3) 0.0771(12) Uani 1 1 d .
H2 H 0.6850 -0.0173 0.6382 0.093 Uiso 1 1 calc R
C3 C 0.6164(3) 0.0558(5) 0.5399(3) 0.0786(13) Uani 1 1 d .
H3 H 0.6393 0.0041 0.5140 0.094 Uiso 1 1 calc R
C4 C 0.5549(3) 0.1453(5) 0.5033(3) 0.0701(12) Uani 1 1 d .
H4 H 0.5360 0.1541 0.4528 0.084 Uiso 1 1 calc R
C5 C 0.5212(2) 0.2227(4) 0.54244(19) 0.0506(8) Uani 1 1 d .
C6 C 0.4575(2) 0.3262(4) 0.51079(19) 0.0512(9) Uani 1 1 d .
C7 C 0.4185(3) 0.3488(5) 0.4371(2) 0.0672(11) Uani 1 1 d .
H7 H 0.4309 0.2951 0.4038 0.081 Uiso 1 1 calc R
C8 C 0.3609(3) 0.4521(5) 0.4131(2) 0.0717(12) Uani 1 1 d .
H8 H 0.3341 0.4685 0.3633 0.086 Uiso 1 1 calc R
C9 C 0.3435(2) 0.5304(5) 0.4627(2) 0.0661(11) Uani 1 1 d .
H9 H 0.3053 0.6016 0.4473 0.079 Uiso 1 1 calc R
C10 C 0.38350(19) 0.5019(5) 0.5364(2) 0.0564(9) Uani 1 1 d .
H10 H 0.3713 0.5540 0.5703 0.068 Uiso 1 1 calc R
C11 C 0.4733(2) 0.6165(4) 0.7235(2) 0.0513(8) Uani 1 1 d .
H11 H 0.5147 0.6426 0.7138 0.062 Uiso 1 1 calc R
C12 C 0.4423(2) 0.7221(4) 0.7525(2) 0.0533(8) Uani 1 1 d .
H12 H 0.4623 0.8181 0.7614 0.064 Uiso 1 1 calc R
C13 C 0.38164(18) 0.6867(4) 0.76844(16) 0.0425(7) Uani 1 1 d .
C14 C 0.35541(19) 0.5415(4) 0.75465(19) 0.0506(8) Uani 1 1 d .
H14 H 0.3151 0.5120 0.7655 0.061 Uiso 1 1 calc R
C15 C 0.38825(19) 0.4409(4) 0.72512(19) 0.0504(8) Uani 1 1 d .
H15 H 0.3696 0.3438 0.7162 0.060 Uiso 1 1 calc R
C16 C 0.34492(19) 0.8023(4) 0.79774(18) 0.0500(8) Uani 1 1 d .
H16A H 0.3112 0.8633 0.7578 0.060 Uiso 1 1 calc R
H16B H 0.3151 0.7530 0.8201 0.060 Uiso 1 1 calc R
C17 C 0.3710(2) 1.0385(4) 0.86528(19) 0.0522(8) Uani 1 1 d .
H17A H 0.3399 1.0839 0.8188 0.063 Uiso 1 1 calc R
H17B H 0.4126 1.1059 0.8905 0.063 Uiso 1 1 calc R
C18 C 0.3242(2) 1.0224(4) 0.91026(17) 0.0471(8) Uani 1 1 d .
H18A H 0.3079 1.1202 0.9190 0.057 Uiso 1 1 calc R
H18B H 0.2796 0.9630 0.8836 0.057 Uiso 1 1 calc R
C19 C 0.39479(19) 0.8037(4) 0.96652(18) 0.0444(7) Uani 1 1 d .
H19A H 0.3515 0.7404 0.9408 0.053 Uiso 1 1 calc R
H19B H 0.4253 0.7563 1.0126 0.053 Uiso 1 1 calc R
C20 C 0.44061(19) 0.8210(4) 0.92140(18) 0.0467(8) Uani 1 1 d .
H20A H 0.4862 0.8761 0.9497 0.056 Uiso 1 1 calc R
H20B H 0.4556 0.7226 0.9119 0.056 Uiso 1 1 calc R
C21 C 0.32289(18) 0.9342(4) 1.02186(17) 0.0461(7) Uani 1 1 d .
H21A H 0.2797 0.8717 0.9947 0.055 Uiso 1 1 calc R
H21B H 0.3042 1.0318 1.0276 0.055 Uiso 1 1 calc R
C22 C 0.36560(17) 0.8665(4) 1.09640(16) 0.0405(7) Uani 1 1 d .
C23 C 0.43732(18) 0.9158(4) 1.14114(17) 0.0460(7) Uani 1 1 d .
H23 H 0.4602 0.9908 1.1252 0.055 Uiso 1 1 calc R
C24 C 0.47438(19) 0.8540(4) 1.20871(18) 0.0464(8) Uani 1 1 d .
H24 H 0.5225 0.8882 1.2381 0.056 Uiso 1 1 calc R
C25 C 0.3750(2) 0.6962(4) 1.1911(2) 0.0555(9) Uani 1 1 d .
H25 H 0.3534 0.6204 1.2080 0.067 Uiso 1 1 calc R
C26 C 0.33537(19) 0.7544(4) 1.12277(19) 0.0536(9) Uani 1 1 d .
H26 H 0.2876 0.7174 1.0941 0.064 Uiso 1 1 calc R
C27 C 0.3861(4) 0.4029(8) 0.0381(4) 0.117(2) Uani 1 1 d .
H27A H 0.3842 0.3015 0.0529 0.176 Uiso 1 1 calc R
H27B H 0.3380 0.4495 0.0258 0.176 Uiso 1 1 calc R
H27C H 0.4240 0.4566 0.0774 0.176 Uiso 1 1 calc R
C28 C 0.4043(4) 0.4043(6) -0.0237(4) 0.1008(19) Uani 1 1 d .
Cl1 Cl 0.67682(6) 0.77134(12) 0.78041(6) 0.0655(3) Uani 1 1 d .
Cl2 Cl 0.32492(6) 0.03186(12) 0.61189(5) 0.0658(3) Uani 1 1 d .
N1 N 0.54951(16) 0.2091(3) 0.61589(15) 0.0477(7) Uani 1 1 d .
N2 N 0.43917(15) 0.4015(3) 0.56006(14) 0.0448(6) Uani 1 1 d .
N3 N 0.44640(14) 0.4775(3) 0.70861(13) 0.0408(6) Uani 1 1 d .
N4 N 0.40120(15) 0.8977(3) 0.85157(14) 0.0457(6) Uani 1 1 d .
N5 N 0.36922(14) 0.9502(3) 0.98018(13) 0.0410(6) Uani 1 1 d .
N6 N 0.44384(14) 0.7459(3) 1.23401(13) 0.0413(6) Uani 1 1 d .
N7 N 0.4215(4) 0.4058(7) -0.0730(3) 0.137(2) Uani 1 1 d .
O1 O 0.6068(2) 0.8410(5) 0.7340(3) 0.1369(19) Uani 1 1 d .
O2 O 0.6650(3) 0.6269(5) 0.7565(3) 0.1402(18) Uani 1 1 d .
O3 O 0.7369(3) 0.8309(7) 0.7694(4) 0.174(3) Uani 1 1 d .
O4 O 0.4043(2) 0.0292(6) 0.6312(2) 0.1265(15) Uani 1 1 d .
O5 O 0.2899(3) 0.1164(5) 0.5487(2) 0.1221(16) Uani 1 1 d .
O6 O 0.3007(3) -0.1162(5) 0.5969(3) 0.1344(17) Uani 1 1 d .
O7 O 0.3133(3) 0.0892(6) 0.6714(2) 0.1442(19) Uani 1 1 d .
O8 O 0.6885(4) 0.7740(11) 0.8518(3) 0.224(4) Uani 1 1 d .
Pd1 Pd 0.497337(13) 0.33577(3) 0.664604(12) 0.03915(10) Uani 1 1 d .

loop_
_atom_site_aniso_label
_atom_site_aniso_U_11
_atom_site_aniso_U_22
_atom_site_aniso_U_33
_atom_site_aniso_U_23
_atom_site_aniso_U_13
_atom_site_aniso_U_12
C1 0.061(2) 0.061(2) 0.071(3) -0.006(2) 0.031(2) 0.0051(19)
C2 0.077(3) 0.070(3) 0.097(4) -0.012(2) 0.048(3) 0.007(2)
C3 0.093(3) 0.062(3) 0.106(4) -0.019(3) 0.067(3) -0.001(2)
C4 0.097(3) 0.067(3) 0.066(3) -0.018(2) 0.054(3) -0.025(2)
C5 0.063(2) 0.0445(18) 0.053(2) -0.0112(16) 0.0323(17) -0.0194(17)
C6 0.064(2) 0.053(2) 0.0412(18) -0.0092(15) 0.0253(16) -0.0266(17)
C7 0.082(3) 0.073(3) 0.044(2) -0.0069(19) 0.023(2) -0.028(2)
C8 0.072(3) 0.088(3) 0.044(2) 0.011(2) 0.0123(19) -0.029(2)
C9 0.047(2) 0.081(3) 0.062(2) 0.023(2) 0.0128(18) -0.0106(19)
C10 0.0453(19) 0.072(2) 0.052(2) 0.0110(18) 0.0198(16) -0.0068(18)
C11 0.052(2) 0.051(2) 0.061(2) -0.0085(17) 0.0339(17) -0.0115(16)
C12 0.061(2) 0.0460(19) 0.063(2) -0.0103(17) 0.0352(18) -0.0123(17)
C13 0.0406(17) 0.0539(19) 0.0299(15) -0.0043(13) 0.0111(13) -0.0009(14)
C14 0.0405(17) 0.061(2) 0.055(2) -0.0106(17) 0.0247(15) -0.0117(16)
C15 0.0503(19) 0.0479(19) 0.057(2) -0.0091(16) 0.0262(16) -0.0117(15)
C16 0.0445(18) 0.063(2) 0.0411(17) -0.0078(16) 0.0161(15) 0.0037(16)
C17 0.067(2) 0.0467(19) 0.0437(18) 0.0012(15) 0.0231(16) 0.0025(16)
C18 0.0551(19) 0.0453(18) 0.0380(16) -0.0011(14) 0.0160(14) 0.0109(15)
C19 0.0454(18) 0.0462(18) 0.0403(17) -0.0006(14) 0.0160(14) 0.0070(14)
C20 0.0410(17) 0.055(2) 0.0416(17) -0.0063(15) 0.0144(14) 0.0057(15)
C21 0.0406(17) 0.056(2) 0.0422(17) 0.0001(15) 0.0170(14) 0.0062(15)
C22 0.0397(16) 0.0501(18) 0.0345(15) -0.0046(13) 0.0178(13) 0.0032(14)
C23 0.0468(18) 0.0504(19) 0.0413(17) -0.0020(15) 0.0184(14) -0.0099(15)
C24 0.0416(17) 0.052(2) 0.0409(17) -0.0040(14) 0.0118(14) -0.0109(14)
C25 0.049(2) 0.064(2) 0.050(2) 0.0044(17) 0.0165(16) -0.0163(17)
C26 0.0398(18) 0.065(2) 0.0489(19) -0.0012(17) 0.0111(15) -0.0132(16)
C27 0.108(5) 0.125(5) 0.114(5) 0.015(4) 0.040(4) 0.035(4)
C28 0.105(4) 0.062(3) 0.100(4) -0.001(3) 0.006(4) 0.009(3)
Cl1 0.0638(6) 0.0607(6) 0.0715(6) -0.0100(5) 0.0268(5) -0.0106(5)
Cl2 0.0740(6) 0.0725(6) 0.0431(5) -0.0047(4) 0.0157(4) -0.0046(5)
N1 0.0508(16) 0.0477(16) 0.0494(16) -0.0091(13) 0.0253(13) -0.0091(13)
N2 0.0431(15) 0.0524(16) 0.0389(14) 0.0012(12) 0.0166(12) -0.0109(13)
N3 0.0408(14) 0.0461(15) 0.0355(13) -0.0051(11) 0.0156(11) -0.0044(12)
N4 0.0500(15) 0.0497(16) 0.0390(14) -0.0062(12) 0.0196(12) -0.0007(13)
N5 0.0403(14) 0.0477(15) 0.0353(13) -0.0020(11) 0.0157(11) 0.0059(12)
N6 0.0418(14) 0.0456(15) 0.0360(13) -0.0032(11) 0.0153(11) -0.0045(12)
N7 0.185(6) 0.090(4) 0.109(4) 0.000(4) 0.032(4) 0.009(4)
O1 0.082(3) 0.117(3) 0.203(5) 0.054(3) 0.048(3) 0.005(2)
O2 0.173(5) 0.085(3) 0.181(5) -0.036(3) 0.090(4) -0.017(3)
O3 0.089(3) 0.200(6) 0.222(6) 0.085(5) 0.052(4) -0.034(3)
O4 0.082(2) 0.176(4) 0.090(3) -0.002(3) 0.002(2) -0.022(3)
O5 0.144(4) 0.146(4) 0.081(2) 0.044(2) 0.050(2) 0.079(3)
O6 0.142(4) 0.097(3) 0.129(4) -0.018(3) 0.019(3) -0.041(3)
O7 0.241(6) 0.135(4) 0.096(3) -0.023(3) 0.109(4) -0.017(4)
O8 0.176(6) 0.405(11) 0.093(4) -0.086(5) 0.056(4) -0.048(7)
Pd1 0.04130(15) 0.04372(16) 0.03349(14) -0.00240(9) 0.01623(11) -0.00307(10)

loop_
_atom_type_symbol
_atom_type_description
_atom_type_scat_dispersion_real
_atom_type_scat_dispersion_imag
_atom_type_scat_source
C C 0.0033 0.0016 'International Tables Vol C Tables 4.2.6.8 and 6.1.1.4'
H H 0.0000 0.0000 'International Tables Vol C Tables 4.2.6.8 and 6.1.1.4'
N N 0.0061 0.0033 'International Tables Vol C Tables 4.2.6.8 and 6.1.1.4'
O O 0.0106 0.0060 'International Tables Vol C Tables 4.2.6.8 and 6.1.1.4'
Cl Cl 0.1484 0.1585 'International Tables Vol C Tables 4.2.6.8 and 6.1.1.4'
Pd Pd -0.9988 1.0072 'International Tables Vol C Tables 4.2.6.8 and 6.1.1.4'

loop_
_geom_angle_atom_site_label_1
_geom_angle_atom_site_label_2
_geom_angle_atom_site_label_3
_geom_angle
_geom_angle_site_symmetry_1
_geom_angle_site_symmetry_3
N1 C1 C2 122.1(4) . .
N1 C1 H1 119.0 . .
C2 C1 H1 119.0 . .
C3 C2 C1 119.0(5) . .
C3 C2 H2 120.5 . .
C1 C2 H2 120.5 . .
C2 C3 C4 120.0(4) . .
C2 C3 H3 120.0 . .
C4 C3 H3 120.0 . .
C3 C4 C5 119.6(4) . .
C3 C4 H4 120.2 . .
C5 C4 H4 120.2 . .
N1 C5 C4 119.5(4) . .
N1 C5 C6 115.3(3) . .
C4 C5 C6 125.2(4) . .
N2 C6 C7 121.1(4) . .
N2 C6 C5 115.0(3) . .
C7 C6 C5 123.9(4) . .
C6 C7 C8 119.3(4) . .
C6 C7 H7 120.4 . .
C8 C7 H7 120.4 . .
C9 C8 C7 119.7(4) . .
C9 C8 H8 120.2 . .
C7 C8 H8 120.2 . .
C8 C9 C10 118.9(4) . .
C8 C9 H9 120.5 . .
C10 C9 H9 120.5 . .
N2 C10 C9 121.7(4) . .
N2 C10 H10 119.1 . .
C9 C10 H10 119.1 . .
N3 C11 C12 122.6(3) . .
N3 C11 H11 118.7 . .
C12 C11 H11 118.7 . .
C11 C12 C13 120.2(3) . .
C11 C12 H12 119.9 . .
C13 C12 H12 119.9 . .
C12 C13 C14 116.8(3) . .
C12 C13 C16 121.1(3) . .
C14 C13 C16 122.1(3) . .
C15 C14 C13 120.5(3) . .
C15 C14 H14 119.8 . .
C13 C14 H14 119.8 . .
N3 C15 C14 122.1(3) . .
N3 C15 H15 118.9 . .
C14 C15 H15 118.9 . .
N4 C16 C13 111.1(3) . .
N4 C16 H16A 109.4 . .
C13 C16 H16A 109.4 . .
N4 C16 H16B 109.4 . .
C13 C16 H16B 109.4 . .
H16A C16 H16B 108.0 . .
N4 C17 C18 114.2(3) . .
N4 C17 H17A 108.7 . .
C18 C17 H17A 108.7 . .
N4 C17 H17B 108.7 . .
C18 C17 H17B 108.7 . .
H17A C17 H17B 107.6 . .
N5 C18 C17 109.9(3) . .
N5 C18 H18A 109.7 . .
C17 C18 H18A 109.7 . .
N5 C18 H18B 109.7 . .
C17 C18 H18B 109.7 . .
H18A C18 H18B 108.2 . .
N5 C19 C20 110.2(3) . .
N5 C19 H19A 109.6 . .
C20 C19 H19A 109.6 . .
N5 C19 H19B 109.6 . .
C20 C19 H19B 109.6 . .
H19A C19 H19B 108.1 . .
N4 C20 C19 114.4(3) . .
N4 C20 H20A 108.7 . .
C19 C20 H20A 108.7 . .
N4 C20 H20B 108.7 . .
C19 C20 H20B 108.7 . .
H20A C20 H20B 107.6 . .
N5 C21 C22 112.7(3) . .
N5 C21 H21A 109.0 . .
C22 C21 H21A 109.0 . .
N5 C21 H21B 109.0 . .
C22 C21 H21B 109.0 . .
H21A C21 H21B 107.8 . .
C26 C22 C23 117.2(3) . .
C26 C22 C21 121.7(3) . .
C23 C22 C21 121.1(3) . .
C24 C23 C22 119.9(3) . .
C24 C23 H23 120.0 . .
C22 C23 H23 120.0 . .
N6 C24 C23 122.2(3) . .
N6 C24 H24 118.9 . .
C23 C24 H24 118.9 . .
N6 C25 C26 121.7(3) . .
N6 C25 H25 119.2 . .
C26 C25 H25 119.2 . .
C25 C26 C22 120.5(3) . .
C25 C26 H26 119.7 . .
C22 C26 H26 119.7 . .
C28 C27 H27A 109.5 . .
C28 C27 H27B 109.5 . .
H27A C27 H27B 109.5 . .
C28 C27 H27C 109.5 . .
H27A C27 H27C 109.5 . .
H27B C27 H27C 109.5 . .
N7 C28 C27 177.9(8) . .
O8 Cl1 O2 108.6(5) . .
O8 Cl1 O3 111.8(4) . .
O2 Cl1 O3 110.1(4) . .
O8 Cl1 O1 112.6(4) . .
O2 Cl1 O1 101.7(3) . .
O3 Cl1 O1 111.5(3) . .
O5 Cl2 O7 112.8(3) . .
O5 Cl2 O6 108.8(3) . .
O7 Cl2 O6 112.1(3) . .
O5 Cl2 O4 109.3(3) . .
O7 Cl2 O4 107.7(3) . .
O6 Cl2 O4 105.9(3) . .
C1 N1 C5 119.8(3) . .
C1 N1 Pd1 125.7(3) . .
C5 N1 Pd1 114.5(2) . .
C10 N2 C6 119.2(3) . .
C10 N2 Pd1 126.5(2) . .
C6 N2 Pd1 114.1(2) . .
C11 N3 C15 117.7(3) . .
C11 N3 Pd1 117.9(2) . .
C15 N3 Pd1 124.4(2) . .
C16 N4 C17 114.0(3) . .
C16 N4 C20 112.1(3) . .
C17 N4 C20 108.6(2) . .
C21 N5 C19 110.7(3) . .
C21 N5 C18 108.8(2) . .
C19 N5 C18 109.4(2) . .
C24 N6 C25 118.5(3) . .
C24 N6 Pd1 119.1(2) . 3_667
C25 N6 Pd1 122.4(2) . 3_667
N1 Pd1 N3 175.11(11) . .
N1 Pd1 N6 95.35(11) . 3_667
N3 Pd1 N6 88.02(10) . 3_667
N1 Pd1 N2 80.86(12) . .
N3 Pd1 N2 95.91(11) . .
N6 Pd1 N2 175.50(11) 3_667 .

loop_
_geom_bond_atom_site_label_1
_geom_bond_atom_site_label_2
_geom_bond_distance
_geom_bond_site_symmetry_2
C1 N1 1.337(5) .
C1 C2 1.371(6) .
C1 H1 0.9300 .
C2 C3 1.348(7) .
C2 H2 0.9300 .
C3 C4 1.376(7) .
C3 H3 0.9300 .
C4 C5 1.392(5) .
C4 H4 0.9300 .
C5 N1 1.351(4) .
C5 C6 1.467(6) .
C6 N2 1.356(4) .
C6 C7 1.373(5) .
C7 C8 1.378(7) .
C7 H7 0.9300 .
C8 C9 1.367(6) .
C8 H8 0.9300 .
C9 C10 1.385(5) .
C9 H9 0.9300 .
C10 N2 1.335(5) .
C10 H10 0.9300 .
C11 N3 1.335(4) .
C11 C12 1.370(5) .
C11 H11 0.9300 .
C12 C13 1.375(5) .
C12 H12 0.9300 .
C13 C14 1.382(5) .
C13 C16 1.504(5) .
C14 C15 1.368(5) .
C14 H14 0.9300 .
C15 N3 1.338(4) .
C15 H15 0.9300 .
C16 N4 1.459(4) .
C16 H16A 0.9700 .
C16 H16B 0.9700 .
C17 N4 1.463(4) .
C17 C18 1.523(5) .
C17 H17A 0.9700 .
C17 H17B 0.9700 .
C18 N5 1.467(4) .
C18 H18A 0.9700 .
C18 H18B 0.9700 .
C19 N5 1.466(4) .
C19 C20 1.510(5) .
C19 H19A 0.9700 .
C19 H19B 0.9700 .
C20 N4 1.465(4) .
C20 H20A 0.9700 .
C20 H20B 0.9700 .
C21 N5 1.460(4) .
C21 C22 1.510(4) .
C21 H21A 0.9700 .
C21 H21B 0.9700 .
C22 C26 1.372(5) .
C22 C23 1.386(4) .
C23 C24 1.366(5) .
C23 H23 0.9300 .
C24 N6 1.337(4) .
C24 H24 0.9300 .
C25 N6 1.338(4) .
C25 C26 1.371(5) .
C25 H25 0.9300 .
C26 H26 0.9300 .
C27 C28 1.417(9) .
C27 H27A 0.9600 .
C27 H27B 0.9600 .
C27 H27C 0.9600 .
C28 N7 1.165(9) .
Cl1 O8 1.354(5) .
Cl1 O2 1.365(4) .
Cl1 O3 1.377(4) .
Cl1 O1 1.441(4) .
Cl2 O5 1.392(3) .
Cl2 O7 1.398(4) .
Cl2 O6 1.397(4) .
Cl2 O4 1.427(4) .
N1 Pd1 2.015(3) .
N2 Pd1 2.022(3) .
N3 Pd1 2.017(3) .
N6 Pd1 2.021(3) 3_667
Pd1 N6 2.021(3) 3_667

loop_
_geom_torsion_atom_site_label_1
_geom_torsion_atom_site_label_2
_geom_torsion_atom_site_label_3
_geom_torsion_atom_site_label_4
_geom_torsion
_geom_torsion_site_symmetry_4
N1 C1 C2 C3 -0.5(7) .
C1 C2 C3 C4 -0.1(7) .
C2 C3 C4 C5 0.2(7) .
C3 C4 C5 N1 0.2(6) .
C3 C4 C5 C6 177.4(4) .
N1 C5 C6 N2 4.3(4) .
C4 C5 C6 N2 -173.0(3) .
N1 C5 C6 C7 -176.3(3) .
C4 C5 C6 C7 6.4(5) .
N2 C6 C7 C8 1.3(5) .
C5 C6 C7 C8 -178.0(3) .
C6 C7 C8 C9 0.1(6) .
C7 C8 C9 C10 -1.1(6) .
C8 C9 C10 N2 0.8(6) .
N3 C11 C12 C13 0.9(6) .
C11 C12 C13 C14 0.8(5) .
C11 C12 C13 C16 -177.8(3) .
C12 C13 C14 C15 -1.3(5) .
C16 C13 C14 C15 177.3(3) .
C13 C14 C15 N3 0.1(5) .
C12 C13 C16 N4 -40.9(4) .
C14 C13 C16 N4 140.6(3) .
N4 C17 C18 N5 56.9(4) .
N5 C19 C20 N4 -56.7(4) .
N5 C21 C22 C26 -134.1(3) .
N5 C21 C22 C23 45.9(4) .
C26 C22 C23 C24 -0.8(5) .
C21 C22 C23 C24 179.2(3) .
C22 C23 C24 N6 0.0(5) .
N6 C25 C26 C22 -0.1(6) .
C23 C22 C26 C25 0.8(5) .
C21 C22 C26 C25 -179.1(3) .
C2 C1 N1 C5 0.9(6) .
C2 C1 N1 Pd1 -176.9(3) .
C4 C5 N1 C1 -0.8(5) .
C6 C5 N1 C1 -178.2(3) .
C4 C5 N1 Pd1 177.2(3) .
C6 C5 N1 Pd1 -0.2(4) .
C9 C10 N2 C6 0.5(5) .
C9 C10 N2 Pd1 -175.0(3) .
C7 C6 N2 C10 -1.6(5) .
C5 C6 N2 C10 177.8(3) .
C7 C6 N2 Pd1 174.4(3) .
C5 C6 N2 Pd1 -6.2(3) .
C12 C11 N3 C15 -2.0(5) .
C12 C11 N3 Pd1 179.1(3) .
C14 C15 N3 C11 1.5(5) .
C14 C15 N3 Pd1 -179.7(3) .
C13 C16 N4 C17 161.7(3) .
C13 C16 N4 C20 -74.4(3) .
C18 C17 N4 C16 73.9(4) .
C18 C17 N4 C20 -51.8(4) .
C19 C20 N4 C16 -75.0(4) .
C19 C20 N4 C17 51.8(4) .
C22 C21 N5 C19 62.2(3) .
C22 C21 N5 C18 -177.6(3) .
C20 C19 N5 C21 178.2(3) .
C20 C19 N5 C18 58.4(3) .
C17 C18 N5 C21 -179.3(3) .
C17 C18 N5 C19 -58.3(3) .
C23 C24 N6 C25 0.7(5) .
C23 C24 N6 Pd1 -179.0(3) 3_667
C26 C25 N6 C24 -0.6(5) .
C26 C25 N6 Pd1 179.1(3) 3_667
C1 N1 Pd1 N3 126.6(12) .
C5 N1 Pd1 N3 -51.3(13) .
C1 N1 Pd1 N6 -7.0(3) 3_667
C5 N1 Pd1 N6 175.2(2) 3_667
C1 N1 Pd1 N2 175.5(3) .
C5 N1 Pd1 N2 -2.4(2) .
C11 N3 Pd1 N1 -36.0(13) .
C15 N3 Pd1 N1 145.2(12) .
C11 N3 Pd1 N6 97.7(3) 3_667
C15 N3 Pd1 N6 -81.0(3) 3_667
C11 N3 Pd1 N2 -84.5(3) .
C15 N3 Pd1 N2 96.8(3) .
C10 N2 Pd1 N1 -179.6(3) .
C6 N2 Pd1 N1 4.7(2) .
C10 N2 Pd1 N3 -3.3(3) .
C6 N2 Pd1 N3 -179.0(2) .
C10 N2 Pd1 N6 147.5(12) 3_667
C6 N2 Pd1 N6 -28.2(14) 3_667
